data_7031504
loop_
_publ_author_name
'Rajesh, Chinnaiyan Mahalingam'
'Ray, Manabendra'

_publ_section_title
;
 Characterization of a meso-chiral isomer of a hexanuclear Cu(ii) cage
 from racemization of the l-alanine Schiff base.
;
_journal_issue 34
_journal_name_full 'Dalton transactions (Cambridge, England : 2003)'
_journal_page_first 12952
_journal_paper_doi 10.1039/c4dt01443j
_journal_volume 43
_journal_year 2014
_chemical_absolute_configuration syn
_chemical_compound_source synthesized
_chemical_formula_moiety 'C30 H28 Cu3 N3 O10, 5(O)'
_chemical_formula_sum 'C30 H38 Cu3 N3 O15'
_chemical_formula_weight 871.27
_chemical_name_systematic
;
 ?
;
_space_group_IT_number 148
_symmetry_cell_setting trigonal
_symmetry_Int_Tables_number 148
_symmetry_space_group_name_Hall '-R 3'
_symmetry_space_group_name_H-M 'R -3 :H'
_atom_sites_solution_hydrogens geom
_atom_sites_solution_primary direct
_atom_sites_solution_secondary difmap
_audit_creation_method SHELXL-97
_cell_angle_alpha 90.00
_cell_angle_beta 90.00
_cell_angle_gamma 120.00
_cell_formula_units_Z 6
_cell_length_a 16.3913(7)
_cell_length_b 16.3913(7)
_cell_length_c 23.2922(12)
_cell_measurement_reflns_used 2489
_cell_measurement_temperature 296(2)
_cell_measurement_theta_max 28.7202
_cell_measurement_theta_min 3.3546
_cell_volume 5419.6(4)
_computing_cell_refinement
;
CrysAlisPro, Agilent Technologies,
Version 1.171.36.20 (release 27-06-2012 CrysAlis171 .NET)
(compiled Jul 11 2012,15:38:31)
;
_computing_data_collection
;
CrysAlisPro, Agilent Technologies,
Version 1.171.36.20 (release 27-06-2012 CrysAlis171 .NET)
(compiled Jul 11 2012,15:38:31)
;
_computing_data_reduction
;
CrysAlisPro, Agilent Technologies,
Version 1.171.36.20 (release 27-06-2012 CrysAlis171 .NET)
(compiled Jul 11 2012,15:38:31)
;
_computing_molecular_graphics Wingx
_computing_publication_material Wingx
_computing_structure_refinement 'SHELXL-97 (Sheldrick, 2008)'
_computing_structure_solution 'SHELXS-97 (Sheldrick, 2008)'
_diffrn_ambient_temperature 296(2)
_diffrn_detector_area_resol_mean 16.2760
_diffrn_measured_fraction_theta_full 0.945
_diffrn_measured_fraction_theta_max 0.945
_diffrn_measurement_device_type 'SuperNova, Single source at offset), Eos'
_diffrn_radiation_monochromator mirror
_diffrn_radiation_source 'SuperNova (Mo) X-ray Source'
_diffrn_radiation_type MoK\a
_diffrn_radiation_wavelength 0.71073
_diffrn_reflns_av_R_equivalents 0.0377
_diffrn_reflns_av_sigmaI/netI 0.0456
_diffrn_reflns_limit_h_max 22
_diffrn_reflns_limit_h_min -21
_diffrn_reflns_limit_k_max 22
_diffrn_reflns_limit_k_min -21
_diffrn_reflns_limit_l_max 31
_diffrn_reflns_limit_l_min -31
_diffrn_reflns_number 8704
_diffrn_reflns_theta_full 28.78
_diffrn_reflns_theta_max 28.78
_diffrn_reflns_theta_min 3.36
_exptl_absorpt_coefficient_mu 1.821
_exptl_absorpt_correction_T_max 0.695
_exptl_absorpt_correction_T_min 0.585
_exptl_absorpt_correction_type multi-scan
_exptl_absorpt_process_details
;CrysAlisPro, Agilent Technologies,

Version 1.171.36.20 (release 27-06-2012 CrysAlis171 .NET)

(compiled Jul 11 2012,15:38:31)

Empirical absorption correction using spherical harmonics,

 implemented in SCALE3 ABSPACK scaling algorithm.
;
_exptl_crystal_colour blue
_exptl_crystal_density_diffrn 1.583
_exptl_crystal_density_method 'not measured'
_exptl_crystal_description cube
_exptl_crystal_F_000 2616
_exptl_crystal_recrystallization_method 'slow evaporation of reaction mixture  and acetone solution'
_exptl_crystal_size_max 0.30
_exptl_crystal_size_mid 0.25
_exptl_crystal_size_min 0.20
_refine_diff_density_max 1.510
_refine_diff_density_min -0.632
_refine_diff_density_rms 0.087
_refine_ls_extinction_method none
_refine_ls_goodness_of_fit_ref 1.016
_refine_ls_hydrogen_treatment mixed
_refine_ls_matrix_type full
_refine_ls_number_parameters 158
_refine_ls_number_reflns 3142
_refine_ls_number_restraints 0
_refine_ls_restrained_S_all 1.016
_refine_ls_R_factor_all 0.0867
_refine_ls_R_factor_gt 0.0564
_refine_ls_shift/su_max 0.000
_refine_ls_shift/su_mean 0.000
_refine_ls_structure_factor_coef Fsqd
_refine_ls_weighting_details 'calc w=1/[\s^2^(Fo^2^)+(0.0778P)^2^+24.6785P] where P=(Fo^2^+2Fc^2^)/3'
_refine_ls_weighting_scheme calc
_refine_ls_wR_factor_gt 0.1480
_refine_ls_wR_factor_ref 0.1664
_reflns_number_gt 1946
_reflns_number_total 3142
_reflns_threshold_expression >2\s(I)
_cod_data_source_file c4dt01443j2.cif
_cod_data_source_block cm347new
_cod_depositor_comments 'Adding full bibliography for 7031502--7031504.cif.'
_cod_original_cell_volume 5419.6(6)
_cod_original_sg_symbol_H-M 'R -3'
_cod_database_code 7031504

loop_
_symmetry_equiv_pos_as_xyz
'x, y, z'
'-y, x-y, z'
'-x+y, -x, z'
'x+2/3, y+1/3, z+1/3'
'-y+2/3, x-y+1/3, z+1/3'
'-x+y+2/3, -x+1/3, z+1/3'
'x+1/3, y+2/3, z+2/3'
'-y+1/3, x-y+2/3, z+2/3'
'-x+y+1/3, -x+2/3, z+2/3'
'-x, -y, -z'
'y, -x+y, -z'
'x-y, x, -z'
'-x+2/3, -y+1/3, -z+1/3'
'y+2/3, -x+y+1/3, -z+1/3'
'x-y+2/3, x+1/3, -z+1/3'
'-x+1/3, -y+2/3, -z+2/3'
'y+1/3, -x+y+2/3, -z+2/3'
'x-y+1/3, x+2/3, -z+2/3'

loop_
_atom_site_label
_atom_site_type_symbol
_atom_site_fract_x
_atom_site_fract_y
_atom_site_fract_z
_atom_site_U_iso_or_equiv
_atom_site_adp_type
_atom_site_occupancy
_atom_site_symmetry_multiplicity
_atom_site_calc_flag
_atom_site_refinement_flags
C3 C 0.1782(6) 0.2765(5) 0.0290(5) 0.145(4) Uani 1 1 d .
H12A H 0.2142 0.2591 0.0534 0.218 Uiso 1 1 calc R
H12B H 0.1337 0.2226 0.0075 0.218 Uiso 1 1 calc R
H12C H 0.1452 0.2993 0.0521 0.218 Uiso 1 1 calc R
C5 C 0.4586(3) 0.5047(3) 0.0747(2) 0.0479(11) Uani 1 1 d .
C6 C 0.4699(3) 0.5959(3) 0.08046(19) 0.0451(10) Uani 1 1 d .
C7 C 0.5455(3) 0.6620(4) 0.1135(2) 0.0575(12) Uani 1 1 d .
H23 H 0.5535 0.7219 0.1184 0.069 Uiso 1 1 calc R
C8 C 0.6083(4) 0.6404(5) 0.1391(3) 0.0695(16) Uani 1 1 d .
H24 H 0.6571 0.6853 0.1615 0.083 Uiso 1 1 calc R
C9 C 0.5991(4) 0.5521(5) 0.1317(3) 0.0742(17) Uani 1 1 d .
H25 H 0.6430 0.5386 0.1477 0.089 Uiso 1 1 calc R
C10 C 0.5248(4) 0.4854(4) 0.1007(2) 0.0596(13) Uani 1 1 d .
H22 H 0.5178 0.4258 0.0966 0.072 Uiso 1 1 calc R
O8 O 0.3333 0.6667 0.1667 0.148(7) Uani 1 6 d S
O3 O 0.4109(2) 0.6202(2) 0.05724(15) 0.0527(8) Uani 1 1 d .
O5 O 0.3333 0.6667 0.8546(4) 0.134(4) Uani 1 3 d S
O6 O 0.1330(4) 0.1860(5) 0.8507(3) 0.135(2) Uani 1 1 d .
O7 O 1.0000 1.0000 0.9486(9) 0.154(9) Uani 0.50 3 d SP
C1 C 0.1917(4) 0.3837(4) -0.0528(2) 0.0618(14) Uani 1 1 d .
C2 C 0.2406(4) 0.3494(4) -0.0098(3) 0.0731(17) Uani 1 1 d .
H8 H 0.2719 0.3230 -0.0328 0.088 Uiso 1 1 calc R
C4 C 0.3812(4) 0.4281(3) 0.0453(2) 0.0555(12) Uani 1 1 d .
H10 H 0.3792 0.3704 0.0453 0.067 Uiso 1 1 calc R
N1 N 0.3149(3) 0.4325(3) 0.01919(17) 0.0521(10) Uani 1 1 d .
O1 O 0.1330(3) 0.3271(3) -0.08659(19) 0.0810(12) Uani 1 1 d .
O2 O 0.2159(3) 0.4696(3) -0.05137(17) 0.0641(10) Uani 1 1 d .
O4 O 0.3333 0.6667 -0.0289(3) 0.0435(12) Uani 1 3 d S
Cu1 Cu 0.31441(4) 0.54708(4) 0.00250(2) 0.0463(2) Uani 1 1 d .
H01 H 0.3333 0.6667 -0.060(3) 0.023(19) Uiso 1 3 d S

loop_
_atom_site_aniso_label
_atom_site_aniso_U_11
_atom_site_aniso_U_22
_atom_site_aniso_U_33
_atom_site_aniso_U_23
_atom_site_aniso_U_13
_atom_site_aniso_U_12
C3 0.121(7) 0.059(4) 0.200(11) 0.021(5) -0.066(7) 0.003(5)
C5 0.045(2) 0.051(3) 0.049(3) 0.001(2) 0.002(2) 0.025(2)
C6 0.042(2) 0.044(2) 0.045(2) 0.0032(19) 0.0020(19) 0.019(2)
C7 0.050(3) 0.054(3) 0.064(3) -0.006(2) -0.010(2) 0.023(2)
C8 0.050(3) 0.089(4) 0.066(3) -0.011(3) -0.015(3) 0.032(3)
C9 0.062(3) 0.101(5) 0.078(4) -0.001(4) -0.012(3) 0.055(4)
C10 0.059(3) 0.067(3) 0.066(3) 0.003(3) -0.002(3) 0.041(3)
O8 0.062(4) 0.062(4) 0.32(2) 0.000 0.000 0.031(2)
O3 0.0543(19) 0.0438(17) 0.062(2) -0.0082(15) -0.0171(16) 0.0264(16)
O5 0.173(6) 0.173(6) 0.056(5) 0.000 0.000 0.087(3)
O6 0.128(5) 0.146(5) 0.156(6) -0.062(5) -0.037(4) 0.087(4)
O7 0.187(15) 0.187(15) 0.087(14) 0.000 0.000 0.094(8)
C1 0.047(3) 0.067(4) 0.065(3) -0.016(3) -0.007(2) 0.024(3)
C2 0.071(4) 0.043(3) 0.086(4) -0.013(3) -0.016(3) 0.014(3)
C4 0.060(3) 0.042(3) 0.067(3) 0.003(2) 0.000(2) 0.027(2)
N1 0.050(2) 0.042(2) 0.057(2) -0.0061(18) -0.0065(19) 0.0171(18)
O1 0.064(2) 0.076(3) 0.088(3) -0.028(2) -0.025(2) 0.024(2)
O2 0.057(2) 0.058(2) 0.079(3) -0.0194(19) -0.0227(19) 0.0300(18)
O4 0.046(2) 0.046(2) 0.039(3) 0.000 0.000 0.0230(10)
Cu1 0.0445(4) 0.0419(3) 0.0527(4) -0.0046(2) -0.0074(2) 0.0218(3)

loop_
_atom_type_symbol
_atom_type_description
_atom_type_scat_dispersion_real
_atom_type_scat_dispersion_imag
_atom_type_scat_source
C C 0.0033 0.0016 'International Tables Vol C Tables 4.2.6.8 and 6.1.1.4'
H H 0.0000 0.0000 'International Tables Vol C Tables 4.2.6.8 and 6.1.1.4'
N N 0.0061 0.0033 'International Tables Vol C Tables 4.2.6.8 and 6.1.1.4'
O O 0.0106 0.0060 'International Tables Vol C Tables 4.2.6.8 and 6.1.1.4'
Cu Cu 0.3201 1.2651 'International Tables Vol C Tables 4.2.6.8 and 6.1.1.4'

loop_
_geom_angle_atom_site_label_1
_geom_angle_atom_site_label_2
_geom_angle_atom_site_label_3
_geom_angle
_geom_angle_site_symmetry_1
_geom_angle_site_symmetry_3
C2 C3 H12A 109.5 . .
C2 C3 H12B 109.5 . .
H12A C3 H12B 109.5 . .
C2 C3 H12C 109.5 . .
H12A C3 H12C 109.5 . .
H12B C3 H12C 109.5 . .
C10 C5 C6 119.1(4) . .
C10 C5 C4 116.8(4) . .
C6 C5 C4 124.1(4) . .
O3 C6 C7 119.1(4) . .
O3 C6 C5 123.1(4) . .
C7 C6 C5 117.8(4) . .
C8 C7 C6 121.6(5) . .
C8 C7 H23 119.2 . .
C6 C7 H23 119.2 . .
C7 C8 C9 120.4(5) . .
C7 C8 H24 119.8 . .
C9 C8 H24 119.8 . .
C10 C9 C8 119.3(5) . .
C10 C9 H25 120.3 . .
C8 C9 H25 120.3 . .
C9 C10 C5 121.6(5) . .
C9 C10 H22 119.2 . .
C5 C10 H22 119.2 . .
C6 O3 Cu1 125.4(3) . .
O1 C1 O2 123.5(6) . .
O1 C1 C2 119.3(5) . .
O2 C1 C2 117.2(4) . .
C3 C2 N1 113.4(6) . .
C3 C2 C1 115.2(6) . .
N1 C2 C1 107.5(4) . .
C3 C2 H8 106.7 . .
N1 C2 H8 106.7 . .
C1 C2 H8 106.7 . .
N1 C4 C5 125.6(4) . .
N1 C4 H10 117.2 . .
C5 C4 H10 117.2 . .
C4 N1 C2 120.2(5) . .
C4 N1 Cu1 124.8(3) . .
C2 N1 Cu1 114.1(4) . .
C1 O2 Cu1 116.4(3) . .
Cu1 O4 Cu1 107.02(18) 3_565 2_665
Cu1 O4 Cu1 107.02(18) 3_565 .
Cu1 O4 Cu1 107.02(18) 2_665 .
Cu1 O4 H01 111.82(16) 3_565 .
Cu1 O4 H01 111.82(17) 2_665 .
Cu1 O4 H01 111.82(16) . .
O3 Cu1 N1 94.07(15) . .
O3 Cu1 O2 178.15(16) . .
N1 Cu1 O2 84.24(16) . .
O3 Cu1 O4 87.40(16) . .
N1 Cu1 O4 166.90(18) . .
O2 Cu1 O4 94.42(17) . .

loop_
_geom_bond_atom_site_label_1
_geom_bond_atom_site_label_2
_geom_bond_distance
_geom_bond_site_symmetry_2
C3 C2 1.438(11) .
C3 H12A 0.9600 .
C3 H12B 0.9600 .
C3 H12C 0.9600 .
C5 C10 1.411(7) .
C5 C6 1.416(6) .
C5 C4 1.436(7) .
C6 O3 1.331(5) .
C6 C7 1.400(6) .
C7 C8 1.381(7) .
C7 H23 0.9300 .
C8 C9 1.388(9) .
C8 H24 0.9300 .
C9 C10 1.367(8) .
C9 H25 0.9300 .
C10 H22 0.9300 .
O3 Cu1 1.915(3) .
C1 O1 1.230(6) .
C1 O2 1.258(7) .
C1 C2 1.553(8) .
C2 N1 1.461(6) .
C2 H8 0.9800 .
C4 N1 1.279(6) .
C4 H10 0.9300 .
N1 Cu1 1.922(4) .
O2 Cu1 1.935(3) .
O4 Cu1 1.966(2) 3_565
O4 Cu1 1.966(2) 2_665
O4 Cu1 1.966(2) .
O4 H01 0.73(7) .
